data_4509092
loop_
_publ_author_name
'Zhou, Xin-Hui'
'Peng, Yan-Hong'
'Du, Xiao-Di'
'Wang, Cai-Feng'
'Zuo, Jing-Lin'
'You, Xiao-Zeng'

_publ_section_title
;
 New 3d&#x2212;4f Heterometallic Coordination Polymers Based on
 Pyrazole-Bridged CuIILnIIIDinuclear Units and Sulfate Anions: Syntheses,
 Structures, and Magnetic Properties
;
_journal_issue 2
_journal_name_full 'Crystal Growth &amp; Design'
_journal_page_first 1028
_journal_paper_doi 10.1021/cg800848n
_journal_volume 9
_journal_year 2009
_chemical_formula_sum 'C10 H16 Cu N4 O19 S Tb2'
_chemical_formula_weight 909.71
_chemical_name_systematic
; 
 ? 
;
_space_group_IT_number 2
_symmetry_cell_setting triclinic
_symmetry_space_group_name_Hall '-P 1'
_symmetry_space_group_name_H-M 'P -1'
_atom_sites_solution_hydrogens geom
_atom_sites_solution_primary direct
_atom_sites_solution_secondary difmap
_audit_creation_method SHELXL-97
_cell_angle_alpha 80.826(3)
_cell_angle_beta 79.755(3)
_cell_angle_gamma 76.877(3)
_cell_formula_units_Z 2
_cell_length_a 7.1324(13)
_cell_length_b 10.2575(18)
_cell_length_c 15.589(3)
_cell_measurement_reflns_used 3875
_cell_measurement_temperature 293(2)
_cell_measurement_theta_max 28.1
_cell_measurement_theta_min 2.3
_cell_volume 1084.5(3)
_computing_cell_refinement SMART
_computing_data_collection 'SMART (Bruker, 2000)'
_computing_data_reduction 'SAINT (Bruker, 2000)'
_computing_molecular_graphics SHELXTL
_computing_publication_material SHELXTL
_computing_structure_refinement SHELXTL
_computing_structure_solution 'SHELXTL (Bruker, 2000)'
_diffrn_ambient_temperature 293(2)
_diffrn_measured_fraction_theta_full 0.968
_diffrn_measured_fraction_theta_max 0.968
_diffrn_radiation_monochromator graphite
_diffrn_radiation_source 'fine-focus sealed tube'
_diffrn_radiation_type MoK\a
_diffrn_radiation_wavelength 0.71073
_diffrn_reflns_av_R_equivalents 0.0227
_diffrn_reflns_av_sigmaI/netI 0.0437
_diffrn_reflns_limit_h_max 8
_diffrn_reflns_limit_h_min -8
_diffrn_reflns_limit_k_max 12
_diffrn_reflns_limit_k_min -9
_diffrn_reflns_limit_l_max 19
_diffrn_reflns_limit_l_min -18
_diffrn_reflns_number 5802
_diffrn_reflns_theta_full 26.00
_diffrn_reflns_theta_max 26.00
_diffrn_reflns_theta_min 2.31
_exptl_absorpt_coefficient_mu 7.622
_exptl_absorpt_correction_T_max 0.4374
_exptl_absorpt_correction_T_min 0.3943
_exptl_absorpt_correction_type multi-scan
_exptl_absorpt_process_details 'SADABS; Bruker, 2000'
_exptl_crystal_colour red
_exptl_crystal_density_diffrn 2.786
_exptl_crystal_density_method 'not measured'
_exptl_crystal_description block
_exptl_crystal_F_000 862
_exptl_crystal_size_max 0.15
_exptl_crystal_size_mid 0.14
_exptl_crystal_size_min 0.13
_refine_diff_density_max 2.212
_refine_diff_density_min -1.896
_refine_diff_density_rms 0.240
_refine_ls_extinction_method none
_refine_ls_goodness_of_fit_ref 1.053
_refine_ls_hydrogen_treatment constr
_refine_ls_matrix_type full
_refine_ls_number_parameters 334
_refine_ls_number_reflns 4130
_refine_ls_number_restraints 115
_refine_ls_restrained_S_all 1.063
_refine_ls_R_factor_all 0.0441
_refine_ls_R_factor_gt 0.0409
_refine_ls_shift/su_max 0.000
_refine_ls_shift/su_mean 0.000
_refine_ls_structure_factor_coef Fsqd
_refine_ls_weighting_details 'calc w=1/[\s^2^(Fo^2^)+(0.0566P)^2^+9.7517P] where P=(Fo^2^+2Fc^2^)/3'
_refine_ls_weighting_scheme calc
_refine_ls_wR_factor_gt 0.1073
_refine_ls_wR_factor_ref 0.1096
_reflns_number_gt 3819
_reflns_number_total 4130
_reflns_threshold_expression >2sigma(I)
_cod_data_source_file cg800848nsup1.cif
_cod_data_source_block 1-Tb
_cod_original_sg_symbol_H-M P-1
_cod_database_code 4509092

loop_
_symmetry_equiv_pos_as_xyz
'x, y, z'
'-x, -y, -z'

loop_
_atom_site_label
_atom_site_type_symbol
_atom_site_fract_x
_atom_site_fract_y
_atom_site_fract_z
_atom_site_U_iso_or_equiv
_atom_site_adp_type
_atom_site_occupancy
_atom_site_symmetry_multiplicity
_atom_site_calc_flag
_atom_site_refinement_flags
Cu1 Cu 0.39582(14) 0.37224(10) -0.02927(6) 0.0190(2) Uani 1 1 d .
Tb1 Tb 0.35209(5) 0.21997(3) 0.26235(2) 0.01561(12) Uani 1 1 d .
Tb2 Tb 0.73480(5) -0.19373(4) 0.36653(2) 0.02105(13) Uani 1 1 d U
S1 S 0.6327(3) 0.14356(19) 0.44660(12) 0.0159(4) Uani 1 1 d .
C1 C 0.0531(12) 0.5062(8) 0.2933(5) 0.0191(16) Uani 1 1 d .
C2 C 0.1082(12) 0.5214(8) 0.1948(5) 0.0172(15) Uani 1 1 d .
C3 C 0.0427(12) 0.6222(8) 0.1298(5) 0.0210(16) Uani 1 1 d .
H3 H -0.0491 0.7018 0.1360 0.025 Uiso 1 1 calc R
C4 C 0.1485(11) 0.5745(8) 0.0534(5) 0.0182(16) Uani 1 1 d .
C5 C 0.1508(12) 0.6218(8) -0.0410(5) 0.0199(16) Uani 1 1 d .
C6 C 0.6475(11) 0.1710(8) -0.1164(5) 0.0178(15) Uani 1 1 d .
C7 C 0.6478(11) 0.1248(8) -0.0212(5) 0.0173(15) Uani 1 1 d .
C8 C 0.7381(11) 0.0132(9) 0.0303(5) 0.0203(16) Uani 1 1 d .
H8 H 0.8305 -0.0609 0.0124 0.024 Uiso 1 1 calc R
C9 C 0.6562(11) 0.0393(8) 0.1157(5) 0.0190(16) Uani 1 1 d .
C10 C 0.6807(12) -0.0378(8) 0.2017(5) 0.0194(16) Uani 1 1 d .
N1 N 0.2415(10) 0.4211(7) 0.1599(4) 0.0207(14) Uani 1 1 d .
N2 N 0.2647(10) 0.4561(7) 0.0735(4) 0.0202(14) Uani 1 1 d .
N3 N 0.5224(10) 0.2088(7) 0.0315(4) 0.0203(14) Uani 1 1 d .
N4 N 0.5288(10) 0.1583(7) 0.1153(4) 0.0213(14) Uani 1 1 d .
O1 O -0.0633(9) 0.5988(6) 0.3293(4) 0.0286(14) Uani 1 1 d U
O2 O 0.1330(8) 0.3944(6) 0.3328(4) 0.0229(12) Uani 1 1 d U
O3 O 0.0446(9) 0.7289(6) -0.0655(4) 0.0310(14) Uani 1 1 d U
O4 O 0.2684(8) 0.5417(6) -0.0920(4) 0.0222(12) Uani 1 1 d U
O5 O 0.5298(8) 0.2858(6) -0.1344(4) 0.0243(12) Uani 1 1 d U
O6 O 0.7532(9) 0.1066(7) -0.1727(4) 0.0314(14) Uani 1 1 d U
O7 O 0.8023(9) -0.1448(6) 0.2113(4) 0.0307(14) Uani 1 1 d U
O8 O 0.5714(8) 0.0083(6) 0.2697(4) 0.0237(12) Uani 1 1 d U
O9 O 0.6074(10) 0.3343(7) 0.2491(4) 0.0321(14) Uani 1 1 d U
H9A H 0.7226 0.3434 0.2498 0.039 Uiso 1 1 d R
H9B H 0.5570 0.3974 0.2123 0.039 Uiso 1 1 d R
O10 O 0.1089(9) 0.1538(6) 0.2042(4) 0.0265(13) Uani 1 1 d U
H10A H 0.0678 0.1956 0.1573 0.032 Uiso 1 1 d R
H10B H 0.1372 0.0699 0.1992 0.032 Uiso 1 1 d R
O11 O 0.1527(8) 0.0897(6) 0.3768(4) 0.0232(12) Uani 1 1 d U
H11A H 0.0348 0.1298 0.3897 0.028 Uiso 1 1 d R
H11B H 0.2013 0.0666 0.4243 0.028 Uiso 1 1 d R
O12 O 0.4648(8) 0.1828(6) 0.3990(3) 0.0192(11) Uani 1 1 d U
O13 O 0.5634(8) 0.1659(6) 0.5394(4) 0.0227(12) Uani 1 1 d U
O14 O 0.7764(9) 0.2264(6) 0.4075(4) 0.0276(13) Uani 1 1 d U
O15 O 0.7247(8) -0.0011(6) 0.4424(4) 0.0240(12) Uani 1 1 d U
O16 O 0.5198(10) -0.2983(7) 0.3127(4) 0.0346(15) Uani 1 1 d U
H16A H 0.5257 -0.3043 0.2584 0.042 Uiso 1 1 d R
H16B H 0.5451 -0.3780 0.3392 0.042 Uiso 1 1 d R
O17 O 1.0523(9) -0.1454(7) 0.3361(4) 0.0307(14) Uani 1 1 d U
H17A H 1.1435 -0.1652 0.2939 0.037 Uiso 1 1 d R
H17B H 1.0977 -0.1112 0.3720 0.037 Uiso 1 1 d R
O18 O 0.8810(12) -0.3060(8) 0.4884(5) 0.0494(19) Uani 1 1 d U
H18A H 0.8986 -0.2853 0.5366 0.059 Uiso 1 1 d R
H18B H 0.8437 -0.3807 0.4996 0.059 Uiso 1 1 d R
O19 O 0.737(2) 0.4258(17) 0.5251(11) 0.139(6) Uani 1 1 d U
H19A H 0.6198 0.4399 0.5501 0.139 Uiso 1 1 d R
H19B H 0.7406 0.3953 0.4771 0.139 Uiso 1 1 d R

loop_
_atom_site_aniso_label
_atom_site_aniso_U_11
_atom_site_aniso_U_22
_atom_site_aniso_U_33
_atom_site_aniso_U_23
_atom_site_aniso_U_13
_atom_site_aniso_U_12
Cu1 0.0244(5) 0.0182(5) 0.0100(4) -0.0006(4) -0.0012(4) 0.0031(4)
Tb1 0.0194(2) 0.0139(2) 0.00911(19) -0.00014(13) -0.00165(13) 0.00448(14)
Tb2 0.0192(2) 0.0235(2) 0.0177(2) -0.00739(16) -0.00240(15) 0.00422(15)
S1 0.0165(9) 0.0173(9) 0.0119(8) 0.0000(7) -0.0013(7) -0.0012(7)
C1 0.027(4) 0.017(4) 0.009(3) -0.001(3) -0.002(3) 0.003(3)
C2 0.026(4) 0.015(4) 0.008(3) 0.000(3) -0.004(3) 0.002(3)
C3 0.021(4) 0.020(4) 0.019(4) -0.001(3) -0.007(3) 0.005(3)
C4 0.021(4) 0.016(4) 0.015(4) 0.000(3) -0.005(3) 0.004(3)
C5 0.027(4) 0.017(4) 0.016(4) 0.003(3) -0.010(3) -0.003(3)
C6 0.017(4) 0.021(4) 0.013(4) -0.008(3) 0.001(3) 0.003(3)
C7 0.022(4) 0.018(4) 0.012(4) -0.004(3) -0.001(3) -0.005(3)
C8 0.016(4) 0.028(4) 0.012(4) -0.004(3) 0.001(3) 0.004(3)
C9 0.019(4) 0.020(4) 0.014(4) -0.005(3) 0.001(3) 0.003(3)
C10 0.026(4) 0.018(4) 0.012(4) -0.002(3) -0.004(3) 0.001(3)
N1 0.030(4) 0.017(3) 0.012(3) -0.002(3) -0.005(3) 0.005(3)
N2 0.030(4) 0.017(3) 0.010(3) 0.002(3) -0.005(3) 0.002(3)
N3 0.026(4) 0.021(3) 0.010(3) -0.004(3) 0.000(3) 0.002(3)
N4 0.022(4) 0.024(4) 0.011(3) 0.000(3) -0.001(3) 0.004(3)
O1 0.035(3) 0.022(3) 0.022(3) -0.005(2) 0.000(2) 0.008(2)
O2 0.029(3) 0.018(3) 0.015(2) 0.001(2) -0.002(2) 0.006(2)
O3 0.037(3) 0.027(3) 0.025(3) 0.001(2) -0.013(2) 0.003(2)
O4 0.028(3) 0.022(3) 0.016(2) -0.002(2) -0.007(2) -0.001(2)
O5 0.027(3) 0.028(3) 0.013(2) 0.000(2) -0.003(2) 0.003(2)
O6 0.036(3) 0.028(3) 0.025(3) -0.003(2) 0.001(2) -0.001(2)
O7 0.035(3) 0.026(3) 0.022(3) -0.004(2) -0.002(2) 0.012(2)
O8 0.027(3) 0.024(3) 0.015(2) 0.000(2) -0.006(2) 0.006(2)
O9 0.035(3) 0.040(3) 0.021(3) 0.006(2) -0.006(2) -0.012(3)
O10 0.033(3) 0.026(3) 0.020(3) 0.000(2) -0.014(2) 0.000(2)
O11 0.023(3) 0.028(3) 0.017(2) 0.003(2) -0.006(2) -0.003(2)
O12 0.018(2) 0.023(3) 0.013(2) 0.000(2) -0.0019(19) 0.001(2)
O13 0.024(3) 0.028(3) 0.016(2) -0.004(2) -0.002(2) -0.003(2)
O14 0.026(3) 0.027(3) 0.028(3) 0.002(2) -0.002(2) -0.007(2)
O15 0.024(3) 0.020(3) 0.025(3) -0.001(2) -0.005(2) 0.001(2)
O16 0.040(3) 0.038(3) 0.029(3) -0.008(3) -0.006(2) -0.009(3)
O17 0.031(3) 0.038(3) 0.024(3) -0.008(2) 0.004(2) -0.010(2)
O18 0.065(4) 0.048(4) 0.021(3) -0.002(3) -0.003(3) 0.012(3)
O19 0.137(7) 0.138(7) 0.149(7) -0.027(5) -0.026(5) -0.034(5)

loop_
_atom_type_symbol
_atom_type_description
_atom_type_scat_dispersion_real
_atom_type_scat_dispersion_imag
_atom_type_scat_source
C C 0.0033 0.0016 'International Tables Vol C Tables 4.2.6.8 and 6.1.1.4'
Cu Cu 0.3201 1.2651 'International Tables Vol C Tables 4.2.6.8 and 6.1.1.4'
Tb Tb -0.1723 4.1537 'International Tables Vol C Tables 4.2.6.8 and 6.1.1.4'
O O 0.0106 0.0060 'International Tables Vol C Tables 4.2.6.8 and 6.1.1.4'
S S 0.1246 0.1234 'International Tables Vol C Tables 4.2.6.8 and 6.1.1.4'
H H 0.0000 0.0000 'International Tables Vol C Tables 4.2.6.8 and 6.1.1.4'
N N 0.0061 0.0033 'International Tables Vol C Tables 4.2.6.8 and 6.1.1.4'

loop_
_geom_angle_atom_site_label_1
_geom_angle_atom_site_label_2
_geom_angle_atom_site_label_3
_geom_angle
_geom_angle_site_symmetry_1
_geom_angle_site_symmetry_3
N3 Cu1 N2 96.8(3) . .
N3 Cu1 O4 179.2(3) . .
N2 Cu1 O4 83.2(3) . .
N3 Cu1 O5 83.1(3) . .
N2 Cu1 O5 179.8(3) . .
O4 Cu1 O5 96.9(2) . .
O9 Tb1 O12 72.0(2) . .
O9 Tb1 O10 151.9(2) . .
O12 Tb1 O10 136.0(2) . .
O9 Tb1 O2 90.9(2) . .
O12 Tb1 O2 79.99(19) . .
O10 Tb1 O2 94.4(2) . .
O9 Tb1 O8 91.4(2) . .
O12 Tb1 O8 72.67(19) . .
O10 Tb1 O8 97.3(2) . .
O2 Tb1 O8 150.35(19) . .
O9 Tb1 N1 79.0(2) . .
O12 Tb1 N1 135.0(2) . .
O10 Tb1 N1 77.9(2) . .
O2 Tb1 N1 66.6(2) . .
O8 Tb1 N1 142.6(2) . .
O9 Tb1 O11 139.7(2) . .
O12 Tb1 O11 67.93(19) . .
O10 Tb1 O11 68.23(19) . .
O2 Tb1 O11 78.4(2) . .
O8 Tb1 O11 80.9(2) . .
N1 Tb1 O11 128.6(2) . .
O9 Tb1 N4 81.2(2) . .
O12 Tb1 N4 129.7(2) . .
O10 Tb1 N4 78.1(2) . .
O2 Tb1 N4 143.3(2) . .
O8 Tb1 N4 66.2(2) . .
N1 Tb1 N4 76.6(2) . .
O11 Tb1 N4 128.9(2) . .
O9 Tb1 H9B 19.6 . .
O12 Tb1 H9B 88.7 . .
O10 Tb1 H9B 134.3 . .
O2 Tb1 H9B 83.6 . .
O8 Tb1 H9B 106.6 . .
N1 Tb1 H9B 59.4 . .
O11 Tb1 H9B 152.5 . .
N4 Tb1 H9B 77.0 . .
O18 Tb2 O13 87.6(2) . 2_656
O18 Tb2 O1 71.0(2) . 1_645
O13 Tb2 O1 126.7(2) 2_656 1_645
O18 Tb2 O7 141.7(2) . .
O13 Tb2 O7 130.1(2) 2_656 .
O1 Tb2 O7 79.1(2) 1_645 .
O18 Tb2 O17 76.2(3) . .
O13 Tb2 O17 145.6(2) 2_656 .
O1 Tb2 O17 76.6(2) 1_645 .
O7 Tb2 O17 74.0(2) . .
O18 Tb2 O16 118.4(3) . .
O13 Tb2 O16 71.6(2) 2_656 .
O1 Tb2 O16 77.0(2) 1_645 .
O7 Tb2 O16 75.7(2) . .
O17 Tb2 O16 142.8(2) . .
O18 Tb2 O15 80.4(2) . .
O13 Tb2 O15 74.4(2) 2_656 .
O1 Tb2 O15 142.3(2) 1_645 .
O7 Tb2 O15 112.6(2) . .
O17 Tb2 O15 73.1(2) . .
O16 Tb2 O15 139.8(2) . .
O18 Tb2 O8 156.1(2) . .
O13 Tb2 O8 85.54(19) 2_656 .
O1 Tb2 O8 130.41(19) 1_645 .
O7 Tb2 O8 52.50(19) . .
O17 Tb2 O8 97.1(2) . .
O16 Tb2 O8 80.9(2) . .
O15 Tb2 O8 75.77(19) . .
O18 Tb2 C10 161.2(3) . .
O13 Tb2 C10 108.9(2) 2_656 .
O1 Tb2 C10 104.2(2) 1_645 .
O7 Tb2 C10 25.6(2) . .
O17 Tb2 C10 85.0(2) . .
O16 Tb2 C10 76.7(2) . .
O15 Tb2 C10 95.0(2) . .
O8 Tb2 C10 26.9(2) . .
O12 S1 O14 109.4(3) . .
O12 S1 O13 108.1(3) . .
O14 S1 O13 110.0(4) . .
O12 S1 O15 110.7(3) . .
O14 S1 O15 109.1(4) . .
O13 S1 O15 109.3(3) . .
O1 C1 O2 125.5(7) . .
O1 C1 C2 119.9(7) . .
O2 C1 C2 114.6(7) . .
N1 C2 C3 111.2(7) . .
N1 C2 C1 117.3(7) . .
C3 C2 C1 131.5(7) . .
C4 C3 C2 102.7(7) . .
C4 C3 H3 128.7 . .
C2 C3 H3 128.7 . .
N2 C4 C3 109.6(7) . .
N2 C4 C5 115.8(7) . .
C3 C4 C5 134.4(7) . .
O3 C5 O4 125.5(7) . .
O3 C5 C4 120.2(8) . .
O4 C5 C4 114.3(7) . .
O6 C6 O5 123.4(7) . .
O6 C6 C7 121.9(7) . .
O5 C6 C7 114.6(7) . .
N3 C7 C8 109.2(7) . .
N3 C7 C6 113.9(7) . .
C8 C7 C6 136.9(7) . .
C7 C8 C9 103.1(7) . .
C7 C8 H8 128.5 . .
C9 C8 H8 128.5 . .
N4 C9 C8 111.0(7) . .
N4 C9 C10 116.5(7) . .
C8 C9 C10 132.5(7) . .
O7 C10 O8 119.3(7) . .
O7 C10 C9 122.6(7) . .
O8 C10 C9 118.0(7) . .
O7 C10 Tb2 55.8(4) . .
O8 C10 Tb2 63.5(4) . .
C9 C10 Tb2 178.4(6) . .
N2 N1 C2 106.5(6) . .
N2 N1 Tb1 136.6(5) . .
C2 N1 Tb1 116.6(5) . .
N1 N2 C4 110.1(7) . .
N1 N2 Cu1 136.9(5) . .
C4 N2 Cu1 112.5(5) . .
N4 N3 C7 109.8(7) . .
N4 N3 Cu1 135.7(5) . .
C7 N3 Cu1 114.4(5) . .
N3 N4 C9 106.9(6) . .
N3 N4 Tb1 136.6(5) . .
C9 N4 Tb1 116.3(5) . .
C1 O1 Tb2 166.6(6) . 1_465
C1 O2 Tb1 124.6(5) . .
C5 O4 Cu1 113.8(5) . .
C6 O5 Cu1 113.6(5) . .
C10 O7 Tb2 98.6(5) . .
C10 O8 Tb1 122.9(5) . .
C10 O8 Tb2 89.6(4) . .
Tb1 O8 Tb2 147.2(3) . .
Tb1 O9 H9A 156.9 . .
Tb1 O9 H9B 92.7 . .
H9A O9 H9B 107.7 . .
Tb1 O10 H10A 121.4 . .
Tb1 O10 H10B 111.5 . .
H10A O10 H10B 107.8 . .
Tb1 O11 H11A 114.6 . .
Tb1 O11 H11B 112.7 . .
H11A O11 H11B 107.7 . .
S1 O12 Tb1 147.1(3) . .
S1 O13 Tb2 137.0(3) . 2_656
S1 O15 Tb2 143.1(3) . .
Tb2 O16 H16A 122.8 . .
Tb2 O16 H16B 101.1 . .
H16A O16 H16B 107.7 . .
Tb2 O17 H17A 129.8 . .
Tb2 O17 H17B 122.1 . .
H17A O17 H17B 107.7 . .
Tb2 O18 H18A 136.3 . .
Tb2 O18 H18B 104.6 . .
H18A O18 H18B 107.5 . .
H19A O19 H19B 107.7 . .

loop_
_geom_bond_atom_site_label_1
_geom_bond_atom_site_label_2
_geom_bond_distance
_geom_bond_site_symmetry_2
Cu1 N3 1.906(7) .
Cu1 N2 1.929(7) .
Cu1 O4 1.965(6) .
Cu1 O5 1.977(6) .
Tb1 O9 2.343(6) .
Tb1 O12 2.354(5) .
Tb1 O10 2.363(6) .
Tb1 O2 2.365(6) .
Tb1 O8 2.370(6) .
Tb1 N1 2.467(6) .
Tb1 O11 2.488(5) .
Tb1 N4 2.514(7) .
Tb2 O18 2.342(7) .
Tb2 O13 2.346(6) 2_656
Tb2 O1 2.376(6) 1_645
Tb2 O7 2.377(6) .
Tb2 O17 2.378(6) .
Tb2 O16 2.387(6) .
Tb2 O15 2.441(6) .
Tb2 O8 2.543(6) .
S1 O12 1.466(6) .
S1 O14 1.467(6) .
S1 O13 1.480(6) .
S1 O15 1.487(6) .
C1 O1 1.246(10) .
C1 O2 1.274(9) .
C1 C2 1.508(10) .
C2 N1 1.344(10) .
C2 C3 1.388(11) .
C3 C4 1.388(11) .
C3 H3 0.9300 .
C4 N2 1.332(10) .
C4 C5 1.473(11) .
C5 O3 1.232(10) .
C5 O4 1.291(10) .
C6 O6 1.223(10) .
C6 O5 1.304(10) .
C6 C7 1.485(10) .
C7 N3 1.353(10) .
C7 C8 1.388(11) .
C8 C9 1.397(10) .
C8 H8 0.9300 .
C9 N4 1.346(10) .
C9 C10 1.461(11) .
C10 O7 1.242(10) .
C10 O8 1.285(10) .
N1 N2 1.328(9) .
N3 N4 1.330(9) .
O1 Tb2 2.376(6) 1_465
O9 H9A 0.8500 .
O9 H9B 0.8515 .
O10 H10A 0.8509 .
O10 H10B 0.8512 .
O11 H11A 0.8523 .
O11 H11B 0.8500 .
O13 Tb2 2.346(6) 2_656
O16 H16A 0.8502 .
O16 H16B 0.8517 .
O17 H17A 0.8521 .
O17 H17B 0.8487 .
O18 H18A 0.8495 .
O18 H18B 0.8501 .
O19 H19A 0.8500 .
O19 H19B 0.8500 .
